data_7053083
loop_
_publ_author_name
'Balula, Salete S.'
'Cunha-Silva, Lu\'is'
'Santos, Isabel C. M. S.'
'Estrada, Ana C.'
'Fernandes, A. C.'
'Cavaleiro, Jos\'e A. S.'
'Pires, Jo\~ao'
'Freire, Cristina'
'Cavaleiro, Ana M. V.'

_publ_section_title
;
 Mono-substituted silicotungstates as active catalysts for sustainable
 oxidations: homo- and heterogeneous performance
;
_journal_issue 8
_journal_name_full 'New Journal of Chemistry'
_journal_page_first 2341
_journal_paper_doi 10.1039/c3nj00243h
_journal_volume 37
_journal_year 2013
_chemical_formula_moiety 'K4, H2, Si W11 Co H2 O40, 22(H20)'
_chemical_formula_sum 'Co H48 K4 O62 Si W11'
_chemical_formula_weight 3306.15
_chemical_name_systematic
; 
 ? 
;
_space_group_IT_number 128
_symmetry_cell_setting tetragonal
_symmetry_space_group_name_Hall '-P 4 2n'
_symmetry_space_group_name_H-M 'P 4/m n c'
_atom_sites_solution_hydrogens none
_atom_sites_solution_primary direct
_atom_sites_solution_secondary difmap
_audit_creation_date '12 January 2012'
_audit_creation_method 'SHELXL-97, manual editing plus enCIFer'
_cell_angle_alpha 90.00
_cell_angle_beta 90.00
_cell_angle_gamma 90.00
_cell_formula_units_Z 2
_cell_length_a 14.1182(7)
_cell_length_b 14.1182(7)
_cell_length_c 12.4604(11)
_cell_measurement_reflns_used 3245
_cell_measurement_temperature 150(2)
_cell_measurement_theta_max 25.38
_cell_measurement_theta_min 2.54
_cell_volume 2483.7(3)
_computing_cell_refinement 'APEX2 '
_computing_data_collection 'APEX2 (Bruker, 2006)'
_computing_data_reduction 'SAINT+ (Bruker, 1997-2005)'
_computing_molecular_graphics 'DIAMOND (Brandenburg, 2006)'
_computing_publication_material 'SHELXTL '
_computing_structure_refinement 'SHELXTL '
_computing_structure_solution 'SHELXTL (Bruker 2001)'
_diffrn_ambient_temperature 150(2)
_diffrn_measured_fraction_theta_full 0.994
_diffrn_measured_fraction_theta_max 0.994
_diffrn_measurement_device_type 'Bruker X8 Kappa CCD APEX II'
_diffrn_measurement_method 'omega/phi scans'
_diffrn_radiation_monochromator graphite
_diffrn_radiation_source 'fine-focus sealed tube'
_diffrn_radiation_type MoK\a
_diffrn_radiation_wavelength 0.71073
_diffrn_reflns_av_R_equivalents 0.0486
_diffrn_reflns_av_sigmaI/netI 0.0291
_diffrn_reflns_limit_h_max 17
_diffrn_reflns_limit_h_min -17
_diffrn_reflns_limit_k_max 17
_diffrn_reflns_limit_k_min -16
_diffrn_reflns_limit_l_max 15
_diffrn_reflns_limit_l_min -15
_diffrn_reflns_number 11494
_diffrn_reflns_theta_full 26.36
_diffrn_reflns_theta_max 26.36
_diffrn_reflns_theta_min 4.36
_exptl_absorpt_coefficient_mu 26.184
_exptl_absorpt_correction_T_max 0.0120
_exptl_absorpt_correction_T_min 0.0030
_exptl_absorpt_correction_type multi-scan
_exptl_absorpt_process_details
;
 SADABS (Sheldrick, 1997)
;
_exptl_crystal_colour violet
_exptl_crystal_density_diffrn 4.421
_exptl_crystal_density_method 'not measured'
_exptl_crystal_description prism
_exptl_crystal_F_000 2950
_exptl_crystal_size_max 0.26
_exptl_crystal_size_mid 0.20
_exptl_crystal_size_min 0.17
_refine_diff_density_max 1.557
_refine_diff_density_min -3.960
_refine_diff_density_rms 0.368
_refine_ls_extinction_method none
_refine_ls_goodness_of_fit_ref 1.150
_refine_ls_hydrogen_treatment none
_refine_ls_matrix_type full
_refine_ls_number_parameters 103
_refine_ls_number_reflns 1333
_refine_ls_number_restraints 0
_refine_ls_restrained_S_all 1.150
_refine_ls_R_factor_all 0.0409
_refine_ls_R_factor_gt 0.0382
_refine_ls_shift/su_max 0.001
_refine_ls_shift/su_mean 0.000
_refine_ls_structure_factor_coef Fsqd
_refine_ls_weighting_details 'calc w=1/[\s^2^(Fo^2^)+(0.0324P)^2^+97.3676P] where P=(Fo^2^+2Fc^2^)/3'
_refine_ls_weighting_scheme calc
_refine_ls_wR_factor_gt 0.0952
_refine_ls_wR_factor_ref 0.0971
_reflns_number_gt 1247
_reflns_number_total 1333
_reflns_threshold_expression >2sigma(I)
_cod_data_source_file c3nj00243h.txt
_cod_data_source_block sb0310
_cod_database_code 7053083

loop_
_symmetry_equiv_pos_as_xyz
'x, y, z'
'-y, x, z'
'-x, -y, z'
'y, -x, z'
'x+1/2, -y+1/2, -z+1/2'
'-x+1/2, y+1/2, -z+1/2'
'y+1/2, x+1/2, -z+1/2'
'-y+1/2, -x+1/2, -z+1/2'
'-x, -y, -z'
'y, -x, -z'
'x, y, -z'
'-y, x, -z'
'-x-1/2, y-1/2, z-1/2'
'x-1/2, -y-1/2, z-1/2'
'-y-1/2, -x-1/2, z-1/2'
'y-1/2, x-1/2, z-1/2'

loop_
_atom_site_label
_atom_site_type_symbol
_atom_site_fract_x
_atom_site_fract_y
_atom_site_fract_z
_atom_site_U_iso_or_equiv
_atom_site_adp_type
_atom_site_occupancy
_atom_site_symmetry_multiplicity
_atom_site_calc_flag
_atom_site_refinement_flags
W1 W 0.61072(4) 0.63756(3) 0.70034(4) 0.01940(18) Uani 0.92 1 d P
Co1 Co 0.61072(4) 0.63756(3) 0.70034(4) 0.01940(18) Uani 0.08 1 d P
W2 W 0.74719(5) 0.52587(6) 0.5000 0.0249(2) Uani 0.92 2 d SP
Co2 Co 0.74719(5) 0.52587(6) 0.5000 0.0249(2) Uani 0.08 2 d SP
O4 O 0.7131(12) 0.6170(7) 0.6038(11) 0.075(5) Uani 1 1 d .
Si1 Si 0.5000 0.5000 0.5000 0.0088(14) Uani 1 8 d S
K1 K 0.7937(3) 0.2537(3) 0.5000 0.0347(10) Uani 1 2 d S
O11 O 0.8909(11) 0.6091(11) 0.7500 0.117(11) Uani 1 2 d S
O9 O 0.9070(8) 0.4070(8) 0.2500 0.071(6) Uani 1 2 d S
O10 O 0.5585(14) 0.3168(14) 0.0000 0.071(6) Uani 1 2 d S
O2 O 0.6298(12) 0.5144(7) 0.7536(13) 0.087(6) Uani 1 1 d .
O1 O 0.6610(9) 0.7024(8) 0.7975(7) 0.049(3) Uani 1 1 d .
O5 O 0.8676(10) 0.5407(12) 0.5000 0.058(5) Uani 1 2 d S
O3 O 0.5711(7) 0.7334(11) 0.6040(10) 0.073(5) Uani 1 1 d .
O6 O 0.5097(10) 0.4050(10) 0.4232(11) 0.065(3) Uani 1 1 d .
O8 O 0.5000 0.5000 0.056(3) 0.116(13) Uani 1 4 d S
O7 O 0.962(2) 0.351(2) 0.540(8) 0.19(6) Uani 0.50 1 d P

loop_
_atom_site_aniso_label
_atom_site_aniso_U_11
_atom_site_aniso_U_22
_atom_site_aniso_U_33
_atom_site_aniso_U_23
_atom_site_aniso_U_13
_atom_site_aniso_U_12
W1 0.0299(3) 0.0245(3) 0.0038(2) -0.00299(17) -0.00180(18) -0.01350(19)
Co1 0.0299(3) 0.0245(3) 0.0038(2) -0.00299(17) -0.00180(18) -0.01350(19)
W2 0.0162(4) 0.0320(4) 0.0264(4) 0.000 0.000 -0.0024(3)
Co2 0.0162(4) 0.0320(4) 0.0264(4) 0.000 0.000 -0.0024(3)
O4 0.136(13) 0.023(5) 0.065(8) 0.009(5) 0.081(9) 0.009(6)
Si1 0.010(2) 0.010(2) 0.007(3) 0.000 0.000 0.000
K1 0.048(2) 0.045(2) 0.0115(16) 0.000 0.000 0.028(2)
O11 0.113(13) 0.113(13) 0.13(2) -0.078(15) -0.078(15) 0.054(15)
O9 0.040(5) 0.040(5) 0.133(18) -0.030(8) 0.030(8) -0.001(7)
O10 0.059(12) 0.068(12) 0.086(15) 0.000 0.000 -0.015(10)
O2 0.143(13) 0.024(5) 0.093(10) 0.016(6) 0.103(10) 0.017(7)
O1 0.077(8) 0.058(7) 0.012(4) -0.005(4) -0.004(5) -0.042(6)
O5 0.018(7) 0.053(10) 0.103(15) 0.000 0.000 -0.004(6)
O3 0.029(5) 0.140(13) 0.050(7) 0.079(8) -0.008(5) -0.010(7)
O6 0.069(8) 0.069(8) 0.058(7) 0.000(7) 0.005(7) 0.001(7)
O8 0.14(2) 0.14(2) 0.07(2) 0.000 0.000 0.000
O7 0.058(16) 0.067(17) 0.46(19) 0.10(5) 0.08(5) 0.003(14)

loop_
_atom_type_symbol
_atom_type_description
_atom_type_scat_dispersion_real
_atom_type_scat_dispersion_imag
_atom_type_scat_source
O O 0.0106 0.0060 'International Tables Vol C Tables 4.2.6.8 and 6.1.1.4'
Si Si 0.0817 0.0704 'International Tables Vol C Tables 4.2.6.8 and 6.1.1.4'
K K 0.2009 0.2494 'International Tables Vol C Tables 4.2.6.8 and 6.1.1.4'
Co Co 0.3494 0.9721 'International Tables Vol C Tables 4.2.6.8 and 6.1.1.4'
W W -0.8490 6.8722 'International Tables Vol C Tables 4.2.6.8 and 6.1.1.4'
H H 0.0000 0.0000 'International Tables Vol C Tables 4.2.6.8 and 6.1.1.4'

loop_
_geom_angle_atom_site_label_1
_geom_angle_atom_site_label_2
_geom_angle_atom_site_label_3
_geom_angle
_geom_angle_site_symmetry_1
_geom_angle_site_symmetry_3
O1 W1 O2 100.9(7) . .
O1 W1 O2 100.0(7) . 2_655
O2 W1 O2 87.5(8) . 2_655
O1 W1 O3 101.1(6) . .
O2 W1 O3 158.0(8) . .
O2 W1 O3 89.3(5) 2_655 .
O1 W1 O4 102.6(7) . .
O2 W1 O4 88.5(5) . .
O2 W1 O4 157.4(8) 2_655 .
O3 W1 O4 86.1(5) . .
O1 W1 O6 155.7(6) . 9_666
O2 W1 O6 95.6(7) . 9_666
O2 W1 O6 62.8(6) 2_655 9_666
O3 W1 O6 63.7(5) . 9_666
O4 W1 O6 95.5(6) . 9_666
O1 W1 O6 156.9(6) . 12_656
O2 W1 O6 62.7(6) . 12_656
O2 W1 O6 95.5(7) 2_655 12_656
O3 W1 O6 96.0(6) . 12_656
O4 W1 O6 63.1(5) . 12_656
O6 W1 O6 47.3(6) 9_666 12_656
O1 W1 K1 86.8(3) . 2_655
O2 W1 K1 133.5(3) . 2_655
O2 W1 K1 136.6(3) 2_655 2_655
O3 W1 K1 47.6(3) . 2_655
O4 W1 K1 45.4(3) . 2_655
O6 W1 K1 94.6(3) 9_666 2_655
O6 W1 K1 93.5(3) 12_656 2_655
O5 W2 O4 99.8(7) . 11_556
O5 W2 O4 99.8(7) . .
O4 W2 O4 86.5(8) 11_556 .
O5 W2 O3 101.0(6) . 10_566
O4 W2 O3 89.9(4) 11_556 10_566
O4 W2 O3 159.3(7) . 10_566
O5 W2 O3 101.0(6) . 4_565
O4 W2 O3 159.3(7) 11_556 4_565
O4 W2 O3 89.9(4) . 4_565
O3 W2 O3 86.3(7) 10_566 4_565
O5 W2 O6 156.1(3) . 2_655
O4 W2 O6 63.7(6) 11_556 2_655
O4 W2 O6 96.4(7) . 2_655
O3 W2 O6 63.9(5) 10_566 2_655
O3 W2 O6 96.5(6) 4_565 2_655
O5 W2 O6 156.1(3) . 12_656
O4 W2 O6 96.4(7) 11_556 12_656
O4 W2 O6 63.7(6) . 12_656
O3 W2 O6 96.5(6) 10_566 12_656
O3 W2 O6 63.9(5) 4_565 12_656
O6 W2 O6 47.8(7) 2_655 12_656
O5 W2 K1 83.2(6) . 2_655
O4 W2 K1 46.9(3) 11_556 2_655
O4 W2 K1 46.9(3) . 2_655
O3 W2 K1 136.2(3) 10_566 2_655
O3 W2 K1 136.2(3) 4_565 2_655
O6 W2 K1 95.4(4) 2_655 2_655
O6 W2 K1 95.4(4) 12_656 2_655
O5 W2 K1 87.3(6) . .
O4 W2 K1 135.7(3) 11_556 .
O4 W2 K1 135.7(3) . .
O3 W2 K1 46.0(3) 10_566 .
O3 W2 K1 46.0(3) 4_565 .
O6 W2 K1 93.3(4) 2_655 .
O6 W2 K1 93.3(4) 12_656 .
K1 W2 K1 170.48(8) 2_655 .
W2 O4 W1 136.9(8) . .
W2 O4 K1 104.1(4) . 2_655
W1 O4 K1 106.2(4) . 2_655
O6 Si1 O6 180.000(2) 9_666 .
O6 Si1 O6 109.6(5) 9_666 4_565
O6 Si1 O6 70.4(5) . 4_565
O6 Si1 O6 70.4(5) 9_666 12_656
O6 Si1 O6 109.6(5) . 12_656
O6 Si1 O6 180.000(2) 4_565 12_656
O6 Si1 O6 70.7(9) 9_666 3_665
O6 Si1 O6 109.3(9) . 3_665
O6 Si1 O6 70.4(5) 4_565 3_665
O6 Si1 O6 109.6(5) 12_656 3_665
O6 Si1 O6 109.6(5) 9_666 2_655
O6 Si1 O6 70.4(5) . 2_655
O6 Si1 O6 109.3(9) 4_565 2_655
O6 Si1 O6 70.7(9) 12_656 2_655
O6 Si1 O6 70.4(5) 3_665 2_655
O6 Si1 O6 70.4(5) 9_666 10_566
O6 Si1 O6 109.6(5) . 10_566
O6 Si1 O6 70.7(9) 4_565 10_566
O6 Si1 O6 109.3(9) 12_656 10_566
O6 Si1 O6 109.6(5) 3_665 10_566
O6 Si1 O6 180.000(2) 2_655 10_566
O6 Si1 O6 109.3(9) 9_666 11_556
O6 Si1 O6 70.7(9) . 11_556
O6 Si1 O6 109.6(5) 4_565 11_556
O6 Si1 O6 70.4(5) 12_656 11_556
O6 Si1 O6 180.0(6) 3_665 11_556
O6 Si1 O6 109.6(5) 2_655 11_556
O6 Si1 O6 70.4(5) 10_566 11_556
O1 K1 O1 138.1(4) 13_755 6_646
O1 K1 O10 72.9(3) 13_755 7_545
O1 K1 O10 72.9(3) 6_646 7_545
O1 K1 O7 96(2) 13_755 .
O1 K1 O7 76(2) 6_646 .
O10 K1 O7 112.9(7) 7_545 .
O1 K1 O7 76(2) 13_755 11_556
O1 K1 O7 96(2) 6_646 11_556
O10 K1 O7 112.9(7) 7_545 11_556
O7 K1 O7 20(4) . 11_556
O1 K1 O4 80.0(4) 13_755 10_566
O1 K1 O4 132.5(4) 6_646 10_566
O10 K1 O4 105.4(5) 7_545 10_566
O7 K1 O4 138.2(12) . 10_566
O7 K1 O4 125.7(16) 11_556 10_566
O1 K1 O4 132.5(4) 13_755 4_565
O1 K1 O4 80.0(4) 6_646 4_565
O10 K1 O4 105.4(5) 7_545 4_565
O7 K1 O4 125.7(16) . 4_565
O7 K1 O4 138.2(12) 11_556 4_565
O4 K1 O4 54.0(6) 10_566 4_565
O1 K1 O3 135.3(3) 13_755 4_565
O1 K1 O3 83.2(3) 6_646 4_565
O10 K1 O3 151.1(3) 7_545 4_565
O7 K1 O3 75.6(11) . 4_565
O7 K1 O3 84.8(11) 11_556 4_565
O4 K1 O3 78.8(5) 10_566 4_565
O4 K1 O3 53.4(4) 4_565 4_565
O1 K1 O3 83.2(3) 13_755 10_566
O1 K1 O3 135.3(3) 6_646 10_566
O10 K1 O3 151.1(3) 7_545 10_566
O7 K1 O3 84.8(11) . 10_566
O7 K1 O3 75.6(11) 11_556 10_566
O4 K1 O3 53.4(4) 10_566 10_566
O4 K1 O3 78.8(5) 4_565 10_566
O3 K1 O3 52.7(5) 4_565 10_566
O1 K1 W2 103.6(3) 13_755 10_566
O1 K1 W2 103.6(3) 6_646 10_566
O10 K1 W2 96.6(4) 7_545 10_566
O7 K1 W2 148.6(9) . 10_566
O7 K1 W2 148.6(9) 11_556 10_566
O4 K1 W2 28.9(2) 10_566 10_566
O4 K1 W2 28.9(2) 4_565 10_566
O3 K1 W2 73.2(3) 4_565 10_566
O3 K1 W2 73.2(3) 10_566 10_566
O1 K1 Co2 103.6(3) 13_755 10_566
O1 K1 Co2 103.6(3) 6_646 10_566
O10 K1 Co2 96.6(4) 7_545 10_566
O7 K1 Co2 148.6(9) . 10_566
O7 K1 Co2 148.6(9) 11_556 10_566
O4 K1 Co2 28.9(2) 10_566 10_566
O4 K1 Co2 28.9(2) 4_565 10_566
O3 K1 Co2 73.2(3) 4_565 10_566
O3 K1 Co2 73.2(3) 10_566 10_566
W2 K1 Co2 0.00(2) 10_566 10_566
O1 K1 Co1 70.3(2) 13_755 10_566
O1 K1 Co1 151.2(2) 6_646 10_566
O10 K1 Co1 124.2(3) 7_545 10_566
O7 K1 Co1 111.0(14) . 10_566
O7 K1 Co1 97.3(15) 11_556 10_566
O4 K1 Co1 28.4(2) 10_566 10_566
O4 K1 Co1 73.2(4) 4_565 10_566
O3 K1 Co1 72.5(3) 4_565 10_566
O3 K1 Co1 28.6(2) 10_566 10_566
W2 K1 Co1 55.09(5) 10_566 10_566
Co2 K1 Co1 55.09(5) 10_566 10_566
W1 O2 Co1 138.4(10) . 4_565
W1 O2 W1 138.4(10) . 4_565
W1 O1 K1 157.1(5) . 13_766
W1 O3 Co2 136.1(8) . 2_655
W1 O3 W2 136.1(8) . 2_655
W1 O3 K1 103.9(4) . 2_655
Co2 O3 K1 106.2(4) 2_655 2_655
W2 O3 K1 106.2(4) 2_655 2_655
Si1 O6 Co2 120.8(7) . 10_566
Si1 O6 W2 120.8(7) . 10_566
Si1 O6 W1 121.4(7) . 9_666
Co2 O6 W1 95.9(5) 10_566 9_666
W2 O6 W1 95.9(5) 10_566 9_666
Si1 O6 Co1 121.4(7) . 9_666
Co2 O6 Co1 95.9(5) 10_566 9_666
W2 O6 Co1 95.9(5) 10_566 9_666
Si1 O6 Co1 120.8(7) . 10_566
Co2 O6 Co1 96.0(5) 10_566 10_566
W2 O6 Co1 96.0(5) 10_566 10_566
W1 O6 Co1 95.8(5) 9_666 10_566
Co1 O6 Co1 95.8(5) 9_666 10_566
Si1 O6 W1 120.8(7) . 10_566
Co2 O6 W1 96.0(5) 10_566 10_566
W2 O6 W1 96.0(5) 10_566 10_566
W1 O6 W1 95.8(5) 9_666 10_566
Co1 O6 W1 95.8(5) 9_666 10_566
O7 O7 K1 80(2) 11_556 .

loop_
_geom_bond_atom_site_label_1
_geom_bond_atom_site_label_2
_geom_bond_distance
_geom_bond_site_symmetry_2
W1 O1 1.676(9) .
W1 O2 1.881(11) .
W1 O2 1.891(12) 2_655
W1 O3 1.893(10) .
W1 O4 1.903(11) .
W1 O6 2.371(15) 9_666
W1 O6 2.383(14) 12_656
W1 K1 3.842(3) 2_655
W2 O5 1.713(14) .
W2 O4 1.887(11) 11_556
W2 O4 1.887(11) .
W2 O3 1.895(10) 10_566
W2 O3 1.895(10) 4_565
W2 O6 2.363(14) 2_655
W2 O6 2.363(14) 12_656
W2 K1 3.781(5) 2_655
W2 K1 3.899(4) .
O4 K1 2.849(11) 2_655
Si1 O6 1.654(14) 9_666
Si1 O6 1.654(14) .
Si1 O6 1.654(14) 4_565
Si1 O6 1.654(14) 12_656
Si1 O6 1.654(14) 3_665
Si1 O6 1.654(14) 2_655
Si1 O6 1.654(14) 10_566
Si1 O6 1.654(14) 11_556
K1 O1 2.702(9) 13_755
K1 O1 2.702(9) 6_646
K1 O10 2.77(2) 7_545
K1 O7 2.80(4) .
K1 O7 2.80(4) 11_556
K1 O4 2.849(11) 10_566
K1 O4 2.849(11) 4_565
K1 O3 2.920(11) 4_565
K1 O3 2.920(11) 10_566
K1 W2 3.781(5) 10_566
K1 Co2 3.781(5) 10_566
K1 Co1 3.842(3) 10_566
O10 K1 2.77(2) 7_545
O2 Co1 1.891(12) 4_565
O2 W1 1.891(12) 4_565
O1 K1 2.702(9) 13_766
O3 Co2 1.895(10) 2_655
O3 W2 1.895(10) 2_655
O3 K1 2.920(11) 2_655
O6 Co2 2.363(14) 10_566
O6 W2 2.363(14) 10_566
O6 W1 2.371(14) 9_666
O6 Co1 2.371(14) 9_666
O6 Co1 2.383(14) 10_566
O6 W1 2.383(14) 10_566
O8 O8 1.41(7) 9_665
O7 O7 1.0(2) 11_556

loop_
_geom_torsion_atom_site_label_1
_geom_torsion_atom_site_label_2
_geom_torsion_atom_site_label_3
_geom_torsion_atom_site_label_4
_geom_torsion
_geom_torsion_site_symmetry_1
_geom_torsion_site_symmetry_4
O5 W2 O4 W1 -155.4(12) . .
O4 W2 O4 W1 105.3(9) 11_556 .
O3 W2 O4 W1 25(2) 10_566 .
O3 W2 O4 W1 -54.3(12) 4_565 .
O6 W2 O4 W1 42.3(12) 2_655 .
O6 W2 O4 W1 6.4(10) 12_656 .
K1 W2 O4 W1 133.6(16) 2_655 .
K1 W2 O4 W1 -59.2(16) . .
O5 W2 O4 K1 71.0(7) . 2_655
O4 W2 O4 K1 -28.3(10) 11_556 2_655
O3 W2 O4 K1 -108.8(12) 10_566 2_655
O3 W2 O4 K1 172.1(7) 4_565 2_655
O6 W2 O4 K1 -91.4(6) 2_655 2_655
O6 W2 O4 K1 -127.3(8) 12_656 2_655
K1 W2 O4 K1 167.18(13) . 2_655
O1 W1 O4 W2 154.4(12) . .
O2 W1 O4 W2 53.5(13) . .
O2 W1 O4 W2 -26(2) 2_655 .
O3 W1 O4 W2 -105.1(13) . .
O6 W1 O4 W2 -42.0(12) 9_666 .
O6 W1 O4 W2 -6.4(10) 12_656 .
K1 W1 O4 W2 -133.1(16) 2_655 .
O1 W1 O4 K1 -72.6(7) . 2_655
O2 W1 O4 K1 -173.4(8) . 2_655
O2 W1 O4 K1 106.8(11) 2_655 2_655
O3 W1 O4 K1 28.0(7) . 2_655
O6 W1 O4 K1 91.1(7) 9_666 2_655
O6 W1 O4 K1 126.7(8) 12_656 2_655
O1 W1 O2 Co1 -156.7(12) . 4_565
O2 W1 O2 Co1 103.6(9) 2_655 4_565
O3 W1 O2 Co1 22(2) . 4_565
O4 W1 O2 Co1 -54.2(13) . 4_565
O6 W1 O2 Co1 41.2(13) 9_666 4_565
O6 W1 O2 Co1 6.1(11) 12_656 4_565
K1 W1 O2 Co1 -60.6(17) 2_655 4_565
O1 W1 O2 W1 -156.7(12) . 4_565
O2 W1 O2 W1 103.6(9) 2_655 4_565
O3 W1 O2 W1 22(2) . 4_565
O4 W1 O2 W1 -54.2(13) . 4_565
O6 W1 O2 W1 41.2(13) 9_666 4_565
O6 W1 O2 W1 6.1(11) 12_656 4_565
K1 W1 O2 W1 -60.6(17) 2_655 4_565
O2 W1 O1 K1 -40.4(19) . 13_766
O2 W1 O1 K1 48.9(19) 2_655 13_766
O3 W1 O1 K1 140.2(18) . 13_766
O4 W1 O1 K1 -131.3(18) . 13_766
O6 W1 O1 K1 92(2) 9_666 13_766
O6 W1 O1 K1 -83(2) 12_656 13_766
K1 W1 O1 K1 -174.2(19) 2_655 13_766
O1 W1 O3 Co2 -152.7(11) . 2_655
O2 W1 O3 Co2 29(2) . 2_655
O2 W1 O3 Co2 -52.7(12) 2_655 2_655
O4 W1 O3 Co2 105.2(12) . 2_655
O6 W1 O3 Co2 7.1(9) 9_666 2_655
O6 W1 O3 Co2 42.8(11) 12_656 2_655
K1 W1 O3 Co2 132.1(15) 2_655 2_655
O1 W1 O3 W2 -152.7(11) . 2_655
O2 W1 O3 W2 29(2) . 2_655
O2 W1 O3 W2 -52.7(12) 2_655 2_655
O4 W1 O3 W2 105.2(12) . 2_655
O6 W1 O3 W2 7.1(9) 9_666 2_655
O6 W1 O3 W2 42.8(11) 12_656 2_655
K1 W1 O3 W2 132.1(15) 2_655 2_655
O1 W1 O3 K1 75.1(7) . 2_655
O2 W1 O3 K1 -103.2(12) . 2_655
O2 W1 O3 K1 175.2(7) 2_655 2_655
O4 W1 O3 K1 -26.9(6) . 2_655
O6 W1 O3 K1 -125.0(7) 9_666 2_655
O6 W1 O3 K1 -89.3(6) 12_656 2_655
O6 Si1 O6 Co2 -120.3(11) 4_565 10_566
O6 Si1 O6 Co2 59.7(11) 12_656 10_566
O6 Si1 O6 Co2 179.8(10) 3_665 10_566
O6 Si1 O6 Co2 119.8(11) 2_655 10_566
O6 Si1 O6 Co2 -60.2(11) 10_566 10_566
O6 Si1 O6 W2 -120.3(11) 4_565 10_566
O6 Si1 O6 W2 59.7(11) 12_656 10_566
O6 Si1 O6 W2 179.8(10) 3_665 10_566
O6 Si1 O6 W2 119.8(11) 2_655 10_566
O6 Si1 O6 W2 -60.2(11) 10_566 10_566
O6 Si1 O6 W1 179.9(9) 12_656 9_666
O6 Si1 O6 W1 -60.0(6) 3_665 9_666
O6 Si1 O6 W1 -120.0(3) 2_655 9_666
O6 Si1 O6 W1 60.0(3) 10_566 9_666
O6 Si1 O6 W1 120.0(6) 11_556 9_666
O6 Si1 O6 Co1 179.9(9) 12_656 9_666
O6 Si1 O6 Co1 -60.0(6) 3_665 9_666
O6 Si1 O6 Co1 -120.0(3) 2_655 9_666
O6 Si1 O6 Co1 60.0(3) 10_566 9_666
O6 Si1 O6 Co1 120.0(6) 11_556 9_666
O6 Si1 O6 Co1 120.0(3) 4_565 10_566
O6 Si1 O6 Co1 -60.0(3) 12_656 10_566
O6 Si1 O6 Co1 60.0(6) 3_665 10_566
O6 Si1 O6 Co1 -179.9(9) 10_566 10_566
O6 Si1 O6 Co1 -120.0(6) 11_556 10_566
O6 Si1 O6 W1 120.0(3) 4_565 10_566
O6 Si1 O6 W1 -60.0(3) 12_656 10_566
O6 Si1 O6 W1 60.0(6) 3_665 10_566
O6 Si1 O6 W1 -179.9(9) 10_566 10_566
O6 Si1 O6 W1 -120.0(6) 11_556 10_566
O1 K1 O7 O7 20.6(2) 13_755 11_556
O1 K1 O7 O7 158.9(3) 6_646 11_556
O10 K1 O7 O7 94.4(9) 7_545 11_556
O4 K1 O7 O7 -61(2) 10_566 11_556
O4 K1 O7 O7 -134.3(12) 4_565 11_556
O3 K1 O7 O7 -114.8(6) 4_565 11_556
O3 K1 O7 O7 -62.0(4) 10_566 11_556
W2 K1 O7 O7 -107(3) 10_566 11_556
Co2 K1 O7 O7 -107(3) 10_566 11_556
Co1 K1 O7 O7 -50.4(6) 10_566 11_556
